data_1509593
loop_
_publ_author_name
'Belov, N.V.'
'Kuz'min, E.A.'
'Drozdov, Yu.N.'

_publ_section_title
;
 The crystal structure of silver vanadate Ag(2-x) V4 O10 (x=0.57)
;
_journal_name_full 'Doklady Akademii Nauk SSSR'
_journal_page_first 339
_journal_page_last 341
_journal_volume 210
_journal_year 1973
_chemical_formula_sum 'Ag1.43 O10 V4'
_chemical_name_systematic 'Ag1.43 V4 O10'
_space_group_IT_number 8
_symmetry_space_group_name_Hall 'B -2'
_symmetry_space_group_name_H-M 'B 1 1 m'
_cell_angle_alpha 90
_cell_angle_beta 90
_cell_angle_gamma 90.4
_cell_formula_units_Z 2
_cell_length_a 11.93
_cell_length_b 8.81
_cell_length_c 3.69
_cell_volume 387.822
_citation_journal_id_ASTM DANKAS
_cod_data_source_file silver1-2_597.cif
_cod_data_source_block Ag1.43O10V4
_cod_original_cell_volume 387.8217
_cod_original_sg_symbol_Hall 'C -2y (-x,z,y)'
_cod_database_code 1509593

loop_
_symmetry_equiv_pos_as_xyz
x,y,z
x,y,-z
x+1/2,y,z+1/2
x+1/2,y,-z+1/2

loop_
_atom_site_label
_atom_site_type_symbol
_atom_site_fract_x
_atom_site_fract_y
_atom_site_fract_z
_atom_site_occupancy
_atom_site_U_iso_or_equiv
O10 O-2 0.398 0.859 0 1 0.0
O8 O-2 0.203 0.654 0 1 0.0
Ag1 Ag 0.378 0.476 0 1 0.0
Ag2 Ag 0.602 0.528 0 0.43 0.0
O7 O-2 0.778 0.345 0 1 0.0
O5 O-2 0.235 0.119 0 1 0.0
O3 O-2 0.042 0.357 0 1 0.0
V1 V+5 0.07 0.16 0 1 0.0
O4 O-2 0.929 0.646 0 1 0.0
V4 V+5 0.238 0.834 0 1 0.0
O9 O-2 0.607 0.134 0 1 0.0
V2 V+5 0.943 0.832 0 1 0.0
V3 V+5 0.776 0.158 0 1 0.0
O6 O-2 0.758 0.886 0 1 0.0
O2 O-2 0.082 0.891 0 1 0.0
O1 O-2 0.925 0.092 0 1 0.0
